data_1572962
loop_
_publ_author_name
'Jundullah Hanafi, Muchammad Izzuddin'
'Bastonero, Lorenzo'
'Murshed, Mohammad Mangir'
'Robben, Lars'
'Dononelli, Wilke'
'Kirsch, Andrea'
'Marzari, Nicola'
'Gesing, Thorsten M.'

_publ_section_title
;
 Synthesis, structural and spectroscopic characterization of defect-rich
 forsterite as a representative phase of Martian regolith.
;
_journal_issue 6
_journal_name_full IUCrJ
_journal_paper_doi 10.1107/S2052252524009722
_journal_volume 11
_journal_year 2024
_chemical_compound_source computation
_chemical_formula_analytical Mg33Si16O64
_chemical_formula_structural Mg33Si16O64
_chemical_formula_sum 'Mg33 O64 Si16'
_chemical_formula_weight 2275.361
_chemical_melting_point ?
_chemical_name_common 'magnesium silicate'
_chemical_name_mineral forsterite
_chemical_name_systematic 'magnesium silicate'
_space_group_IT_number 1
_space_group_name_Hall 'P 1'
_space_group_name_H-M_alt 'P 1'
_symmetry_cell_setting triclinic
_symmetry_Int_Tables_number 1
_symmetry_space_group_name_Hall 'P 1'
_symmetry_space_group_name_H-M 'P 1'
_audit_creation_method manually
_cell_angle_alpha 90.000
_cell_angle_beta 90.000
_cell_angle_gamma 90.000
_cell_formula_units_Z 1
_cell_length_a 9.5167
_cell_length_b 10.2047
_cell_length_c 11.9746
_cell_volume 1162.914
_computing_molecular_graphics 'Diamond version 4.6.8 (Crystal Impact, Germany)'
_cod_data_source_file lt5071.cif
_cod_data_source_block Mg2SiO4_CFO_USI_2121821137_Interstitial_Mg_+2
_cod_depositor_comments
;
The following automatic conversions were performed:

data item '_chemical_melting_point' value 'not measured' was changed
to '?' -- the value is undefined or not given.

Automatic conversion script
Id: cif_fix_values 8170 2020-07-09 18:12:32Z antanas 
;
_cod_original_cell_volume 1162.91
_cod_database_code 1572962

loop_
_space_group_symop_operation_xyz
'x, y, z '

loop_
_atom_site_label
_atom_site_type_symbol
_atom_site_symmetry_multiplicity
_atom_site_fract_x
_atom_site_fract_y
_atom_site_fract_z
_atom_site_occupancy
_atom_site_B_iso_or_equiv
Mg1 Mg 1 0.00001 0.00003 0.75005 1 0.6833714
Mg2 Mg 1 0.00005 0 0.25002 1 0.6833714
Mg3 Mg 1 0.50004 0.0001 0.75003 1 0.6833714
Mg4 Mg 1 0.50004 0.00002 0.25 1 0.6833714
Mg5 Mg 1 0.00004 0 0 1 0.6833714
Mg6 Mg 1 0.00004 0.00003 0.5 1 0.6833714
Mg7 Mg 1 0.50005 0 0.00004 1 0.6833714
Mg8 Mg 1 0.50003 0.00001 0.50003 1 0.6833714
Mg9 Mg 1 0.25005 0.49999 0.75001 1 0.6833714
Mg10 Mg 1 0.25006 0.50001 0.25001 1 0.6833714
Mg11 Mg 1 0.75004 0.50002 0.75001 1 0.6833714
Mg12 Mg 1 0.75003 0.5 0.25001 1 0.6833714
Mg13 Mg 1 0.25005 0.50002 0.00002 1 0.6833714
Mg14 Mg 1 0.25002 0.50003 0.50001 1 0.6833714
Mg15 Mg 1 0.75003 0.50002 0.00003 1 0.6833714
Mg16 Mg 1 0.75005 0.50002 0.50001 1 0.6833714
Mg17 Mg 1 0.25425 0.77655 0.87501 1 0.6833714
Mg18 Mg 1 0.25422 0.77657 0.37501 1 0.6833714
Mg19 Mg 1 0.75424 0.77656 0.87501 1 0.6833714
Mg20 Mg 1 0.75424 0.77656 0.37502 1 0.6833714
Mg21 Mg 1 0.24583 0.22348 0.12501 1 0.6833714
Mg22 Mg 1 0.24584 0.22348 0.62499 1 0.6833714
Mg23 Mg 1 0.74584 0.22348 0.12502 1 0.6833714
Mg24 Mg 1 0.74582 0.22348 0.62501 1 0.6833714
Mg25 Mg 1 0.00425 0.72349 0.12501 1 0.6833714
Mg26 Mg 1 0.00424 0.72349 0.62501 1 0.6833714
Mg27 Mg 1 0.50423 0.72346 0.125 1 0.6833714
Mg28 Mg 1 0.50423 0.72346 0.625 1 0.6833714
Mg29 Mg 1 0.49584 0.27655 0.87502 1 0.6833714
Mg30 Mg 1 0.49584 0.27656 0.37501 1 0.6833714
Mg31 Mg 1 0.99584 0.27657 0.87501 1 0.6833714
Mg32 Mg 1 0.99584 0.27656 0.37499 1 0.6833714
Mg33 Mg 1 0.48905 0.2059 0.81036 1 0.6833714
Si1 Si 1 0.03683 0.5939 0.87501 1 0.4780047
Si2 Si 1 0.03681 0.59389 0.37503 1 0.4780047
Si3 Si 1 0.53683 0.59391 0.87502 1 0.4780047
Si4 Si 1 0.53682 0.59389 0.375 1 0.4780047
Si5 Si 1 0.46326 0.40614 0.125 1 0.4780047
Si6 Si 1 0.46323 0.40615 0.62499 1 0.4780047
Si7 Si 1 0.96326 0.40612 0.12502 1 0.4780047
Si8 Si 1 0.96326 0.40616 0.62502 1 0.4780047
Si9 Si 1 0.28683 0.90613 0.12501 1 0.4780047
Si10 Si 1 0.28683 0.90613 0.62501 1 0.4780047
Si11 Si 1 0.78684 0.90616 0.125 1 0.4780047
Si12 Si 1 0.78684 0.90613 0.625 1 0.4780047
Si13 Si 1 0.21323 0.0939 0.87501 1 0.4780047
Si14 Si 1 0.21324 0.09388 0.375 1 0.4780047
Si15 Si 1 0.71328 0.09388 0.87502 1 0.4780047
Si16 Si 1 0.71325 0.09389 0.37501 1 0.4780047
O1 O 1 0.36602 0.5917 0.87501 1 1.33137
O2 O 1 0.36601 0.59169 0.37501 1 1.33137
O3 O 1 0.86601 0.59169 0.875 1 1.33137
O4 O 1 0.86602 0.59169 0.375 1 1.33137
O5 O 1 0.13407 0.40836 0.12501 1 1.33137
O6 O 1 0.13406 0.40835 0.625 1 1.33137
O7 O 1 0.63406 0.40835 0.12501 1 1.33137
O8 O 1 0.63406 0.40834 0.62502 1 1.33137
O9 O 1 0.11601 0.90835 0.12501 1 1.33137
O10 O 1 0.11601 0.90834 0.62501 1 1.33137
O11 O 1 0.61601 0.90835 0.12501 1 1.33137
O12 O 1 0.61601 0.90834 0.62501 1 1.33137
O13 O 1 0.38411 0.09172 0.87499 1 1.33137
O14 O 1 0.38407 0.09169 0.37501 1 1.33137
O15 O 1 0.88409 0.09168 0.87501 1 1.33137
O16 O 1 0.88406 0.0917 0.37501 1 1.33137
O17 O 1 0.11083 0.44648 0.87503 1 1.33137
O18 O 1 0.11102 0.44601 0.37501 1 1.33137
O19 O 1 0.61103 0.44601 0.87501 1 1.33137
O20 O 1 0.61103 0.44601 0.37501 1 1.33137
O21 O 1 0.38905 0.55404 0.12501 1 1.33137
O22 O 1 0.38904 0.55403 0.62502 1 1.33137
O23 O 1 0.88905 0.55402 0.12501 1 1.33137
O24 O 1 0.88905 0.55402 0.62501 1 1.33137
O25 O 1 0.36103 0.05402 0.12501 1 1.33137
O26 O 1 0.36103 0.05402 0.625 1 1.33137
O27 O 1 0.86103 0.05403 0.12501 1 1.33137
O28 O 1 0.86104 0.05402 0.62501 1 1.33137
O29 O 1 0.13906 0.946 0.87501 1 1.33137
O30 O 1 0.13904 0.946 0.37501 1 1.33137
O31 O 1 0.63906 0.94599 0.87501 1 1.33137
O32 O 1 0.63905 0.94601 0.37501 1 1.33137
O33 O 1 0.11203 0.66335 0.98411 1 1.33137
O34 O 1 0.11204 0.66336 0.48412 1 1.33137
O35 O 1 0.61204 0.66336 0.98412 1 1.33137
O36 O 1 0.61203 0.66336 0.48411 1 1.33137
O37 O 1 0.38805 0.33667 0.23412 1 1.33137
O38 O 1 0.38803 0.33669 0.73411 1 1.33137
O39 O 1 0.88805 0.33667 0.2341 1 1.33137
O40 O 1 0.88805 0.33668 0.73412 1 1.33137
O41 O 1 0.36203 0.83666 0.0159 1 1.33137
O42 O 1 0.36202 0.83667 0.5159 1 1.33137
O43 O 1 0.86202 0.83667 0.0159 1 1.33137
O44 O 1 0.86204 0.83668 0.51591 1 1.33137
O45 O 1 0.13805 0.16336 0.7659 1 1.33137
O46 O 1 0.13804 0.16336 0.26589 1 1.33137
O47 O 1 0.63809 0.16334 0.76588 1 1.33137
O48 O 1 0.63805 0.16337 0.26589 1 1.33137
O49 O 1 0.38804 0.33668 0.01591 1 1.33137
O50 O 1 0.38804 0.33667 0.51591 1 1.33137
O51 O 1 0.88806 0.33667 0.0159 1 1.33137
O52 O 1 0.88804 0.33667 0.5159 1 1.33137
O53 O 1 0.11204 0.66336 0.7659 1 1.33137
O54 O 1 0.11203 0.66336 0.2659 1 1.33137
O55 O 1 0.61204 0.66336 0.7659 1 1.33137
O56 O 1 0.61203 0.66337 0.26589 1 1.33137
O57 O 1 0.13803 0.16337 0.98411 1 1.33137
O58 O 1 0.13805 0.16337 0.48412 1 1.33137
O59 O 1 0.63806 0.16336 0.98414 1 1.33137
O60 O 1 0.63804 0.16336 0.48412 1 1.33137
O61 O 1 0.36203 0.83667 0.23412 1 1.33137
O62 O 1 0.36204 0.83666 0.73412 1 1.33137
O63 O 1 0.86203 0.83668 0.23411 1 1.33137
O64 O 1 0.86205 0.83668 0.73412 1 1.33137
